data_4339773
loop_
_publ_author_name
'Gregoli\'nski, Janusz'
'Slepokura, Katarzyna'
'Lisowski, Jerzy'

_publ_section_title
;
 Lanthanide complexes of the chiral hexaaza macrocycle and its meso-type
 isomer: solvent-controlled helicity inversion.
;
_journal_issue 19
_journal_name_full 'Inorganic chemistry'
_journal_page_first 7923
_journal_page_last 7934
_journal_paper_doi 10.1021/ic700831z
_journal_volume 46
_journal_year 2007
_chemical_absolute_configuration rmad
_chemical_formula_sum 'C26 H44 N9 O12 Yb'
_chemical_formula_weight 847.74
_chemical_name_systematic
; 
 ? 
;
_space_group_IT_number 19
_symmetry_cell_setting orthorhombic
_symmetry_space_group_name_Hall 'P 2ac 2ab'
_symmetry_space_group_name_H-M 'P 21 21 21'
_atom_sites_solution_hydrogens geom
_atom_sites_solution_primary direct
_atom_sites_solution_secondary difmap
_audit_creation_method SHELXL-97
_cell_angle_alpha 90.00
_cell_angle_beta 90.00
_cell_angle_gamma 90.00
_cell_formula_units_Z 4
_cell_length_a 10.701(3)
_cell_length_b 12.479(3)
_cell_length_c 24.070(5)
_cell_measurement_reflns_used 32015
_cell_measurement_temperature 100(2)
_cell_measurement_theta_max 36.54
_cell_measurement_theta_min 3.01
_cell_volume 3214.3(14)
_computing_cell_refinement 'CrysAlis RED; Oxford-Diffraction Poland, 2003'
_computing_data_collection 'CrysAlis CCD; Oxford-Diffraction Poland, 2003'
_computing_data_reduction 'CrysAlis RED; Oxford-Diffraction Poland, 2003'
_computing_structure_refinement 'SHELXL-97 (Sheldrick, 1997)'
_computing_structure_solution 'SHELXS-97 (Sheldrick, 1990)'
_diffrn_ambient_temperature 100(2)
_diffrn_measured_fraction_theta_full 0.998
_diffrn_measured_fraction_theta_max 0.998
_diffrn_measurement_device_type
;
KUMA KM4 kappa-geometry diffractometer with Saphire CCD camera
;
_diffrn_measurement_method 'omega scan'
_diffrn_radiation_monochromator graphite
_diffrn_radiation_source 'fine-focus sealed tube'
_diffrn_radiation_type MoK\a
_diffrn_radiation_wavelength 0.71073
_diffrn_reflns_av_R_equivalents 0.0421
_diffrn_reflns_av_sigmaI/netI 0.0280
_diffrn_reflns_limit_h_max 9
_diffrn_reflns_limit_h_min -13
_diffrn_reflns_limit_k_max 15
_diffrn_reflns_limit_k_min -15
_diffrn_reflns_limit_l_max 29
_diffrn_reflns_limit_l_min -29
_diffrn_reflns_number 35992
_diffrn_reflns_theta_full 25.99
_diffrn_reflns_theta_max 25.99
_diffrn_reflns_theta_min 3.02
_exptl_absorpt_coefficient_mu 2.986
_exptl_absorpt_correction_T_max 0.798
_exptl_absorpt_correction_T_min 0.373
_exptl_absorpt_correction_type analytical
_exptl_absorpt_process_details 'CrysAlis RED; Oxford-Diffraction Poland, 2003'
_exptl_crystal_colour plate
_exptl_crystal_density_diffrn 1.752
_exptl_crystal_density_method 'not measured'
_exptl_crystal_description colourless
_exptl_crystal_F_000 1716
_exptl_crystal_size_max 0.55
_exptl_crystal_size_mid 0.12
_exptl_crystal_size_min 0.08
_refine_diff_density_max 0.77
_refine_diff_density_min -0.58
_refine_diff_density_rms 0.064
_refine_ls_abs_structure_details 'Flack H D (1983), Acta Cryst. A39, 876-881'
_refine_ls_abs_structure_Flack -0.023(5)
_refine_ls_extinction_method none
_refine_ls_goodness_of_fit_ref 1.010
_refine_ls_hydrogen_treatment mixed
_refine_ls_matrix_type full
_refine_ls_number_parameters 456
_refine_ls_number_reflns 6305
_refine_ls_number_restraints 0
_refine_ls_restrained_S_all 1.010
_refine_ls_R_factor_all 0.0204
_refine_ls_R_factor_gt 0.0183
_refine_ls_shift/su_max 0.001
_refine_ls_shift/su_mean 0.000
_refine_ls_structure_factor_coef Fsqd
_refine_ls_weighting_details 'calc w=1/[\s^2^(Fo^2^)+(0.0231P)^2^+0.0000P] where P=(Fo^2^+2Fc^2^)/3'
_refine_ls_weighting_scheme calc
_refine_ls_wR_factor_gt 0.0377
_refine_ls_wR_factor_ref 0.0380
_reflns_number_gt 6036
_reflns_number_total 6305
_reflns_threshold_expression >2sigma(I)
_cod_data_source_file ic700831z-file002.cif
_cod_data_source_block op_slepa
_cod_original_sg_symbol_H-M P2(1)2(1)2(1)
_cod_database_code 4339773

loop_
_symmetry_equiv_pos_as_xyz
'x, y, z'
'-x+1/2, -y, z+1/2'
'-x, y+1/2, -z+1/2'
'x+1/2, -y+1/2, -z'

loop_
_atom_site_label
_atom_site_type_symbol
_atom_site_fract_x
_atom_site_fract_y
_atom_site_fract_z
_atom_site_U_iso_or_equiv
_atom_site_adp_type
_atom_site_occupancy
_atom_site_symmetry_multiplicity
_atom_site_calc_flag
_atom_site_refinement_flags
Yb1 Yb 0.597620(11) 0.516870(8) 0.620718(4) 0.00896(3) Uani 1 1 d .
C1 C 0.4211(3) 0.7215(2) 0.65650(11) 0.0109(6) Uani 1 1 d .
C2 C 0.3392(3) 0.7823(2) 0.68844(12) 0.0160(6) Uani 1 1 d .
H2 H 0.3374 0.8581 0.6851 0.019 Uiso 1 1 calc R
C3 C 0.2605(3) 0.7304(2) 0.72508(12) 0.0172(7) Uani 1 1 d .
H3 H 0.2053 0.7705 0.7479 0.021 Uiso 1 1 calc R
C4 C 0.2624(3) 0.6193(2) 0.72843(12) 0.0151(6) Uani 1 1 d .
H4 H 0.2065 0.5823 0.7524 0.018 Uiso 1 1 calc R
C5 C 0.3475(3) 0.5635(2) 0.69609(12) 0.0123(6) Uani 1 1 d .
C6 C 0.3593(3) 0.4425(2) 0.69830(12) 0.0128(6) Uani 1 1 d .
H6A H 0.4107 0.4218 0.7308 0.015 Uiso 1 1 calc R
H6B H 0.2754 0.4102 0.7028 0.015 Uiso 1 1 calc R
C7 C 0.3244(3) 0.3891(2) 0.60103(11) 0.0108(6) Uani 1 1 d .
H7 H 0.2621 0.4483 0.6051 0.013 Uiso 1 1 calc R
C8 C 0.2534(3) 0.2831(2) 0.60577(11) 0.0143(6) Uani 1 1 d .
H8A H 0.3124 0.2226 0.6015 0.017 Uiso 1 1 calc R
H8B H 0.2145 0.2777 0.6430 0.017 Uiso 1 1 calc R
C9 C 0.1524(3) 0.2758(3) 0.56127(12) 0.0173(6) Uani 1 1 d .
H9A H 0.0908 0.3340 0.5666 0.021 Uiso 1 1 calc R
H9B H 0.1081 0.2065 0.5645 0.021 Uiso 1 1 calc R
C10 C 0.2113(3) 0.2853(2) 0.50366(13) 0.0189(7) Uani 1 1 d .
H10A H 0.2662 0.2228 0.4970 0.023 Uiso 1 1 calc R
H10B H 0.1446 0.2845 0.4752 0.023 Uiso 1 1 calc R
C11 C 0.2874(3) 0.3882(2) 0.49802(12) 0.0179(6) Uani 1 1 d .
H11A H 0.2300 0.4503 0.4991 0.022 Uiso 1 1 calc R
H11B H 0.3298 0.3884 0.4615 0.022 Uiso 1 1 calc R
C12 C 0.3857(3) 0.4011(2) 0.54385(11) 0.0116(6) Uani 1 1 d .
H12 H 0.4504 0.3439 0.5394 0.014 Uiso 1 1 calc R
C13 C 0.5035(3) 0.5393(2) 0.48872(11) 0.0143(6) Uani 1 1 d .
H13A H 0.4904 0.6171 0.4830 0.017 Uiso 1 1 calc R
H13B H 0.4588 0.5009 0.4587 0.017 Uiso 1 1 calc R
C14 C 0.6418(2) 0.5150(2) 0.48447(10) 0.0110(5) Uani 1 1 d .
C15 C 0.7000(3) 0.5034(2) 0.43303(10) 0.0142(6) Uani 1 1 d .
H15 H 0.6526 0.5017 0.3997 0.017 Uiso 1 1 calc R
C16 C 0.8292(3) 0.4945(2) 0.43201(11) 0.0166(6) Uani 1 1 d .
H16 H 0.8717 0.4871 0.3976 0.020 Uiso 1 1 calc R
C17 C 0.8963(3) 0.4966(2) 0.48143(11) 0.0164(6) Uani 1 1 d .
H17 H 0.9849 0.4919 0.4812 0.020 Uiso 1 1 calc R
C18 C 0.8314(3) 0.5055(2) 0.53091(11) 0.0127(6) Uani 1 1 d .
C19 C 0.8961(3) 0.5060(2) 0.58629(10) 0.0141(5) Uani 1 1 d .
H19A H 0.9097 0.4314 0.5989 0.017 Uiso 1 1 calc R
H19B H 0.9787 0.5411 0.5827 0.017 Uiso 1 1 calc R
C20 C 0.8419(2) 0.6826(2) 0.62355(13) 0.0112(5) Uani 1 1 d .
H20 H 0.8607 0.6991 0.5838 0.013 Uiso 1 1 calc R
C21 C 0.9559(3) 0.7150(2) 0.65766(12) 0.0140(6) Uani 1 1 d .
H21A H 0.9399 0.7003 0.6974 0.017 Uiso 1 1 calc R
H21B H 1.0288 0.6716 0.6460 0.017 Uiso 1 1 calc R
C22 C 0.9852(3) 0.8336(2) 0.64992(13) 0.0166(6) Uani 1 1 d .
H22A H 1.0077 0.8475 0.6107 0.020 Uiso 1 1 calc R
H22B H 1.0572 0.8538 0.6735 0.020 Uiso 1 1 calc R
C23 C 0.8713(3) 0.9007(2) 0.66588(13) 0.0182(7) Uani 1 1 d .
H23A H 0.8893 0.9772 0.6586 0.022 Uiso 1 1 calc R
H23B H 0.8550 0.8924 0.7061 0.022 Uiso 1 1 calc R
C24 C 0.7550(2) 0.8674(2) 0.63333(11) 0.0154(6) Uani 1 1 d .
H24A H 0.7676 0.8838 0.5935 0.018 Uiso 1 1 calc R
H24B H 0.6825 0.9097 0.6465 0.018 Uiso 1 1 calc R
C25 C 0.7263(3) 0.7477(2) 0.63998(11) 0.0120(6) Uani 1 1 d .
H25 H 0.7059 0.7327 0.6798 0.014 Uiso 1 1 calc R
C26 C 0.5014(3) 0.7698(2) 0.61171(12) 0.0121(6) Uani 1 1 d .
H26A H 0.4545 0.7700 0.5763 0.014 Uiso 1 1 calc R
H26B H 0.5206 0.8451 0.6215 0.014 Uiso 1 1 calc R
N1 N 0.4268(2) 0.61390(18) 0.66120(9) 0.0109(5) Uani 1 1 d .
N2 N 0.4182(2) 0.40137(17) 0.64658(9) 0.0114(5) Uani 1 1 d .
H2N H 0.4497 0.3336 0.6544 0.014 Uiso 1 1 calc R
N3 N 0.4490(2) 0.5078(2) 0.54311(9) 0.0114(5) Uani 1 1 d .
H3N H 0.3872 0.5581 0.5508 0.014 Uiso 1 1 calc R
N4 N 0.7059(2) 0.5136(2) 0.53246(9) 0.0112(5) Uani 1 1 d .
N5 N 0.8195(2) 0.56424(17) 0.62779(10) 0.0123(5) Uani 1 1 d .
H5N H 0.8466 0.5428 0.6628 0.015 Uiso 1 1 calc R
N6 N 0.6202(2) 0.70973(18) 0.60417(9) 0.0105(5) Uani 1 1 d .
H6N H 0.6446 0.7184 0.5674 0.013 Uiso 1 1 calc R
N7 N 0.9800(3) 0.2267(2) 0.67441(12) 0.0244(6) Uani 1 1 d .
O7A O 0.8922(3) 0.2285(2) 0.64153(11) 0.0439(6) Uani 1 1 d .
O7B O 1.0102(3) 0.3088(3) 0.70049(13) 0.0563(9) Uani 1 1 d .
O7C O 1.0409(3) 0.1424(2) 0.68123(13) 0.0457(8) Uani 1 1 d .
N8 N 0.1872(2) 0.68544(19) 0.53240(10) 0.0143(5) Uani 1 1 d .
O8A O 0.2775(2) 0.7240(2) 0.50610(9) 0.0272(6) Uani 1 1 d .
O8B O 0.0780(2) 0.70604(17) 0.51785(9) 0.0234(5) Uani 1 1 d .
O8C O 0.2074(2) 0.62503(17) 0.57346(9) 0.0222(5) Uani 1 1 d .
N9 N 0.5101(2) 0.13036(19) 0.67585(10) 0.0161(5) Uani 1 1 d .
O9A O 0.5594(2) 0.15585(16) 0.63033(9) 0.0233(5) Uani 1 1 d .
O9B O 0.4745(2) 0.20082(17) 0.70893(9) 0.0250(5) Uani 1 1 d .
O9C O 0.4940(2) 0.03272(17) 0.68755(8) 0.0210(5) Uani 1 1 d .
O1W O 0.6390(2) 0.5191(2) 0.71456(8) 0.0186(5) Uani 1 1 d .
H1W H 0.598(4) 0.541(3) 0.7442(19) 0.053(12) Uiso 1 1 d .
H2W H 0.695(4) 0.506(4) 0.7271(18) 0.053 Uiso 1 1 d .
O2W O 0.6827(2) 0.34664(17) 0.62739(10) 0.0170(5) Uani 1 1 d .
H3W H 0.755(4) 0.326(3) 0.6303(17) 0.033(11) Uiso 1 1 d .
H4W H 0.649(4) 0.294(3) 0.6287(19) 0.037(13) Uiso 1 1 d .
O3W O 0.8793(2) 0.4854(2) 0.74332(11) 0.0275(5) Uani 1 1 d .
H5W H 0.902(4) 0.525(3) 0.7665(18) 0.045(13) Uiso 1 1 d .
H6W H 0.928(4) 0.430(3) 0.7298(15) 0.028(10) Uiso 1 1 d .

loop_
_atom_site_aniso_label
_atom_site_aniso_U_11
_atom_site_aniso_U_22
_atom_site_aniso_U_33
_atom_site_aniso_U_23
_atom_site_aniso_U_13
_atom_site_aniso_U_12
Yb1 0.00886(5) 0.00939(5) 0.00863(5) 0.00006(4) 0.00074(5) -0.00014(4)
C1 0.0090(16) 0.0118(14) 0.0118(12) 0.0003(10) -0.0053(12) -0.0008(11)
C2 0.0164(16) 0.0142(16) 0.0175(15) -0.0005(11) -0.0019(13) 0.0030(12)
C3 0.0195(18) 0.0178(16) 0.0145(14) -0.0021(12) 0.0034(13) 0.0056(13)
C4 0.0118(16) 0.0197(16) 0.0139(13) 0.0011(11) 0.0011(12) -0.0001(12)
C5 0.0093(14) 0.0178(15) 0.0098(13) -0.0016(11) -0.0026(12) -0.0027(11)
C6 0.0141(16) 0.0147(15) 0.0095(13) -0.0021(11) -0.0003(11) 0.0001(11)
C7 0.0096(15) 0.0113(14) 0.0114(13) -0.0006(10) 0.0004(11) 0.0001(11)
C8 0.0127(16) 0.0141(15) 0.0160(14) -0.0006(10) 0.0006(11) -0.0011(11)
C9 0.0165(16) 0.0152(16) 0.0202(15) -0.0033(12) -0.0013(13) -0.0030(12)
C10 0.0189(18) 0.0191(17) 0.0189(15) -0.0046(12) -0.0041(14) -0.0040(13)
C11 0.0202(17) 0.0186(16) 0.0150(14) 0.0017(11) 0.0001(13) -0.0031(13)
C12 0.0120(16) 0.0117(14) 0.0113(12) 0.0000(10) 0.0011(12) 0.0001(12)
C13 0.0166(15) 0.0165(17) 0.0098(13) 0.0036(10) 0.0002(12) -0.0010(11)
C14 0.0159(14) 0.0063(13) 0.0109(12) 0.0011(11) 0.0012(10) -0.0015(11)
C15 0.0191(15) 0.0104(16) 0.0132(12) -0.0001(10) 0.0022(11) 0.0010(11)
C16 0.0239(16) 0.0093(16) 0.0166(13) -0.0019(11) 0.0076(12) 0.0000(12)
C17 0.0131(14) 0.0153(16) 0.0207(13) -0.0028(10) 0.0054(13) -0.0016(15)
C18 0.0150(15) 0.0076(16) 0.0154(13) -0.0017(10) 0.0032(11) -0.0010(11)
C19 0.0136(13) 0.0119(14) 0.0167(12) -0.0008(10) 0.0045(12) 0.0006(13)
C20 0.0127(13) 0.0095(13) 0.0113(13) 0.0003(12) 0.0002(13) -0.0016(10)
C21 0.0106(15) 0.0146(16) 0.0167(15) -0.0013(11) -0.0008(12) -0.0021(11)
C22 0.0147(17) 0.0170(16) 0.0181(16) -0.0015(12) -0.0019(13) -0.0045(12)
C23 0.0228(19) 0.0116(15) 0.0201(15) -0.0033(11) 0.0008(13) -0.0027(11)
C24 0.0129(16) 0.0136(14) 0.0195(16) -0.0027(11) -0.0007(12) -0.0018(10)
C25 0.0118(14) 0.0128(14) 0.0114(12) -0.0007(10) 0.0023(12) -0.0026(11)
C26 0.0121(14) 0.0120(13) 0.0120(15) 0.0010(11) 0.0019(12) 0.0015(11)
N1 0.0101(14) 0.0112(12) 0.0113(11) -0.0008(9) -0.0053(10) -0.0016(9)
N2 0.0153(14) 0.0092(11) 0.0097(11) -0.0002(8) -0.0004(11) 0.0014(10)
N3 0.0100(11) 0.0109(13) 0.0133(10) 0.0019(10) 0.0012(9) 0.0002(9)
N4 0.0101(12) 0.0078(11) 0.0157(10) -0.0026(9) 0.0026(9) -0.0006(10)
N5 0.0130(12) 0.0109(11) 0.0130(12) 0.0009(9) -0.0004(10) -0.0009(8)
N6 0.0081(13) 0.0123(12) 0.0112(11) -0.0001(8) 0.0000(9) 0.0029(9)
N7 0.0201(17) 0.0261(16) 0.0270(15) 0.0049(12) 0.0080(13) 0.0002(12)
O7A 0.0239(15) 0.0580(17) 0.0498(16) -0.0011(13) -0.0040(15) 0.0117(14)
O7B 0.059(2) 0.055(2) 0.0556(19) -0.0352(16) 0.0289(17) -0.0193(16)
O7C 0.0290(15) 0.0398(17) 0.068(2) 0.0327(14) 0.0101(14) 0.0113(12)
N8 0.0189(15) 0.0122(13) 0.0118(12) -0.0027(9) 0.0006(11) 0.0009(10)
O8A 0.0228(13) 0.0383(15) 0.0206(11) 0.0057(10) 0.0052(11) -0.0085(11)
O8B 0.0165(13) 0.0280(12) 0.0257(11) 0.0046(9) -0.0076(10) 0.0061(9)
O8C 0.0218(12) 0.0235(12) 0.0212(11) 0.0094(9) -0.0003(10) 0.0067(9)
N9 0.0172(14) 0.0167(14) 0.0145(12) 0.0021(10) -0.0066(11) -0.0011(10)
O9A 0.0300(13) 0.0219(11) 0.0180(12) 0.0051(8) 0.0036(10) -0.0078(8)
O9B 0.0341(14) 0.0222(13) 0.0186(11) -0.0018(9) -0.0011(10) 0.0083(10)
O9C 0.0259(12) 0.0143(12) 0.0228(11) 0.0069(9) -0.0067(9) -0.0052(9)
O1W 0.0148(11) 0.0292(12) 0.0117(10) 0.0001(9) -0.0006(8) 0.0037(10)
O2W 0.0152(12) 0.0118(12) 0.0241(12) 0.0037(9) 0.0014(11) 0.0005(9)
O3W 0.0229(14) 0.0279(14) 0.0319(13) 0.0064(12) -0.0086(11) 0.0002(11)

loop_
_atom_type_symbol
_atom_type_description
_atom_type_scat_dispersion_real
_atom_type_scat_dispersion_imag
_atom_type_scat_source
C C 0.0033 0.0016 'International Tables Vol C Tables 4.2.6.8 and 6.1.1.4'
H H 0.0000 0.0000 'International Tables Vol C Tables 4.2.6.8 and 6.1.1.4'
N N 0.0061 0.0033 'International Tables Vol C Tables 4.2.6.8 and 6.1.1.4'
O O 0.0106 0.0060 'International Tables Vol C Tables 4.2.6.8 and 6.1.1.4'
Yb Yb -0.3850 5.5486 'International Tables Vol C Tables 4.2.6.8 and 6.1.1.4'

loop_
_geom_angle_atom_site_label_1
_geom_angle_atom_site_label_2
_geom_angle_atom_site_label_3
_geom_angle
O1W Yb1 O2W 82.37(9)
O1W Yb1 N1 75.06(8)
O2W Yb1 N1 137.22(8)
O1W Yb1 N4 140.29(8)
O2W Yb1 N4 81.79(8)
N1 Yb1 N4 136.87(8)
O1W Yb1 N6 97.39(8)
O2W Yb1 N6 150.77(9)
N1 Yb1 N6 69.25(8)
N4 Yb1 N6 80.02(8)
O1W Yb1 N5 75.09(8)
O2W Yb1 N5 80.54(8)
N1 Yb1 N5 125.99(8)
N4 Yb1 N5 66.52(8)
N6 Yb1 N5 71.29(7)
O1W Yb1 N3 150.63(8)
O2W Yb1 N3 105.38(9)
N1 Yb1 N3 80.71(8)
N4 Yb1 N3 69.01(8)
N6 Yb1 N3 89.16(8)
N5 Yb1 N3 133.69(8)
O1W Yb1 N2 84.82(8)
O2W Yb1 N2 75.77(8)
N1 Yb1 N2 66.51(8)
N4 Yb1 N2 125.53(8)
N6 Yb1 N2 133.44(8)
N5 Yb1 N2 150.70(8)
N3 Yb1 N2 70.30(8)
N1 C1 C2 121.7(3)
N1 C1 C26 115.7(2)
C2 C1 C26 122.5(3)
C3 C2 C1 118.8(3)
C3 C2 H2 120.6
C1 C2 H2 120.6
C2 C3 C4 119.8(3)
C2 C3 H3 120.1
C4 C3 H3 120.1
C5 C4 C3 118.6(3)
C5 C4 H4 120.7
C3 C4 H4 120.7
N1 C5 C4 121.9(3)
N1 C5 C6 115.7(3)
C4 C5 C6 122.4(3)
N2 C6 C5 110.5(2)
N2 C6 H6A 109.6
C5 C6 H6A 109.6
N2 C6 H6B 109.6
C5 C6 H6B 109.6
H6A C6 H6B 108.1
N2 C7 C8 111.6(2)
N2 C7 C12 111.2(2)
C8 C7 C12 111.4(2)
N2 C7 H7 107.5
C8 C7 H7 107.5
C12 C7 H7 107.5
C9 C8 C7 110.5(2)
C9 C8 H8A 109.5
C7 C8 H8A 109.5
C9 C8 H8B 109.5
C7 C8 H8B 109.5
H8A C8 H8B 108.1
C8 C9 C10 110.0(2)
C8 C9 H9A 109.7
C10 C9 H9A 109.7
C8 C9 H9B 109.7
C10 C9 H9B 109.7
H9A C9 H9B 108.2
C11 C10 C9 111.5(2)
C11 C10 H10A 109.3
C9 C10 H10A 109.3
C11 C10 H10B 109.3
C9 C10 H10B 109.3
H10A C10 H10B 108.0
C10 C11 C12 113.0(2)
C10 C11 H11A 109.0
C12 C11 H11A 109.0
C10 C11 H11B 109.0
C12 C11 H11B 109.0
H11A C11 H11B 107.8
N3 C12 C7 107.0(2)
N3 C12 C11 113.4(2)
C7 C12 C11 110.0(2)
N3 C12 H12 108.8
C7 C12 H12 108.8
C11 C12 H12 108.8
N3 C13 C14 112.9(2)
N3 C13 H13A 109.0
C14 C13 H13A 109.0
N3 C13 H13B 109.0
C14 C13 H13B 109.0
H13A C13 H13B 107.8
N4 C14 C15 122.3(2)
N4 C14 C13 116.3(2)
C15 C14 C13 121.2(2)
C16 C15 C14 118.0(3)
C16 C15 H15 121.0
C14 C15 H15 121.0
C15 C16 C17 119.9(3)
C15 C16 H16 120.0
C17 C16 H16 120.0
C18 C17 C16 118.6(3)
C18 C17 H17 120.7
C16 C17 H17 120.7
N4 C18 C17 122.0(3)
N4 C18 C19 115.8(2)
C17 C18 C19 122.2(3)
N5 C19 C18 110.2(2)
N5 C19 H19A 109.6
C18 C19 H19A 109.6
N5 C19 H19B 109.6
C18 C19 H19B 109.6
H19A C19 H19B 108.1
N5 C20 C21 110.6(2)
N5 C20 C25 112.0(2)
C21 C20 C25 111.5(2)
N5 C20 H20 107.5
C21 C20 H20 107.5
C25 C20 H20 107.5
C22 C21 C20 110.8(2)
C22 C21 H21A 109.5
C20 C21 H21A 109.5
C22 C21 H21B 109.5
C20 C21 H21B 109.5
H21A C21 H21B 108.1
C21 C22 C23 109.7(2)
C21 C22 H22A 109.7
C23 C22 H22A 109.7
C21 C22 H22B 109.7
C23 C22 H22B 109.7
H22A C22 H22B 108.2
C22 C23 C24 111.8(2)
C22 C23 H23A 109.2
C24 C23 H23A 109.2
C22 C23 H23B 109.2
C24 C23 H23B 109.2
H23A C23 H23B 107.9
C23 C24 C25 111.9(2)
C23 C24 H24A 109.2
C25 C24 H24A 109.2
C23 C24 H24B 109.2
C25 C24 H24B 109.2
H24A C24 H24B 107.9
N6 C25 C20 107.2(2)
N6 C25 C24 113.5(2)
C20 C25 C24 109.2(2)
N6 C25 H25 109.0
C20 C25 H25 109.0
C24 C25 H25 109.0
N6 C26 C1 111.9(2)
N6 C26 H26A 109.2
C1 C26 H26A 109.2
N6 C26 H26B 109.2
C1 C26 H26B 109.2
H26A C26 H26B 107.9
C1 N1 C5 119.2(2)
C1 N1 Yb1 120.16(18)
C5 N1 Yb1 119.79(19)
C6 N2 C7 111.4(2)
C6 N2 Yb1 109.72(17)
C7 N2 Yb1 113.29(15)
C6 N2 H2N 107.4
C7 N2 H2N 107.4
Yb1 N2 H2N 107.4
C13 N3 C12 115.1(2)
C13 N3 Yb1 113.82(17)
C12 N3 Yb1 108.98(15)
C13 N3 H3N 106.1
C12 N3 H3N 106.1
Yb1 N3 H3N 106.1
C14 N4 C18 119.1(2)
C14 N4 Yb1 120.65(17)
C18 N4 Yb1 120.19(18)
C19 N5 C20 110.4(2)
C19 N5 Yb1 111.74(16)
C20 N5 Yb1 112.81(16)
C19 N5 H5N 107.2
C20 N5 H5N 107.2
Yb1 N5 H5N 107.2
C26 N6 C25 114.7(2)
C26 N6 Yb1 113.00(16)
C25 N6 Yb1 106.90(15)
C26 N6 H6N 107.3
C25 N6 H6N 107.3
Yb1 N6 H6N 107.3
O7A N7 O7B 120.6(3)
O7A N7 O7C 120.0(3)
O7B N7 O7C 119.4(3)
O8B N8 O8A 120.2(2)
O8B N8 O8C 120.2(3)
O8A N8 O8C 119.6(3)
O9B N9 O9A 120.5(2)
O9B N9 O9C 119.8(2)
O9A N9 O9C 119.7(2)
Yb1 O1W H1W 135(3)
Yb1 O1W H2W 126(4)
H1W O1W H2W 99(4)
Yb1 O2W H3W 132(3)
Yb1 O2W H4W 128(3)
H3W O2W H4W 100(4)
H5W O3W H6W 123(4)

loop_
_geom_bond_atom_site_label_1
_geom_bond_atom_site_label_2
_geom_bond_distance
Yb1 O1W 2.302(2)
Yb1 O2W 2.317(2)
Yb1 N1 2.400(2)
Yb1 N4 2.420(2)
Yb1 N6 2.451(2)
Yb1 N5 2.452(2)
Yb1 N3 2.456(2)
Yb1 N2 2.480(2)
C1 N1 1.349(4)
C1 C2 1.391(4)
C1 C26 1.504(4)
C2 C3 1.380(4)
C2 H2 0.9500
C3 C4 1.389(4)
C3 H3 0.9500
C4 C5 1.386(4)
C4 H4 0.9500
C5 N1 1.349(4)
C5 C6 1.516(4)
C6 N2 1.487(4)
C6 H6A 0.9900
C6 H6B 0.9900
C7 N2 1.494(4)
C7 C8 1.530(4)
C7 C12 1.532(4)
C7 H7 1.0000
C8 C9 1.524(4)
C8 H8A 0.9900
C8 H8B 0.9900
C9 C10 1.527(4)
C9 H9A 0.9900
C9 H9B 0.9900
C10 C11 1.527(4)
C10 H10A 0.9900
C10 H10B 0.9900
C11 C12 1.533(4)
C11 H11A 0.9900
C11 H11B 0.9900
C12 N3 1.494(4)
C12 H12 1.0000
C13 N3 1.486(3)
C13 C14 1.515(4)
C13 H13A 0.9900
C13 H13B 0.9900
C14 N4 1.344(3)
C14 C15 1.394(4)
C15 C16 1.387(4)
C15 H15 0.9500
C16 C17 1.390(4)
C16 H16 0.9500
C17 C18 1.383(4)
C17 H17 0.9500
C18 N4 1.347(4)
C18 C19 1.502(4)
C19 N5 1.483(3)
C19 H19A 0.9900
C19 H19B 0.9900
C20 N5 1.500(3)
C20 C21 1.525(4)
C20 C25 1.531(4)
C20 H20 1.0000
C21 C22 1.524(4)
C21 H21A 0.9900
C21 H21B 0.9900
C22 C23 1.527(4)
C22 H22A 0.9900
C22 H22B 0.9900
C23 C24 1.528(4)
C23 H23A 0.9900
C23 H23B 0.9900
C24 C25 1.534(4)
C24 H24A 0.9900
C24 H24B 0.9900
C25 N6 1.502(4)
C25 H25 1.0000
C26 N6 1.487(3)
C26 H26A 0.9900
C26 H26B 0.9900
N2 H2N 0.9300
N3 H3N 0.9300
N5 H5N 0.9300
N6 H6N 0.9300
N7 O7A 1.229(4)
N7 O7B 1.244(4)
N7 O7C 1.248(4)
N8 O8B 1.247(3)
N8 O8A 1.252(3)
N8 O8C 1.262(3)
N9 O9B 1.246(3)
N9 O9A 1.257(3)
N9 O9C 1.262(3)
O1W H1W 0.88(5)
O1W H2W 0.69(5)
O2W H3W 0.82(4)
O2W H4W 0.75(4)
O3W H5W 0.78(4)
O3W H6W 0.93(4)

loop_
_geom_torsion_atom_site_label_1
_geom_torsion_atom_site_label_2
_geom_torsion_atom_site_label_3
_geom_torsion_atom_site_label_4
_geom_torsion
N1 C1 C2 C3 -1.1(4)
C26 C1 C2 C3 174.0(3)
C1 C2 C3 C4 -1.5(4)
C2 C3 C4 C5 2.5(4)
C3 C4 C5 N1 -0.9(4)
C3 C4 C5 C6 178.0(3)
N1 C5 C6 N2 -22.8(4)
C4 C5 C6 N2 158.3(3)
N2 C7 C8 C9 176.2(2)
C12 C7 C8 C9 -58.9(3)
C7 C8 C9 C10 58.6(3)
C8 C9 C10 C11 -55.9(3)
C9 C10 C11 C12 53.9(4)
N2 C7 C12 N3 -56.5(3)
C8 C7 C12 N3 178.4(2)
N2 C7 C12 C11 180.0(2)
C8 C7 C12 C11 54.9(3)
C10 C11 C12 N3 -172.4(2)
C10 C11 C12 C7 -52.7(3)
N3 C13 C14 N4 -27.3(4)
N3 C13 C14 C15 157.7(3)
N4 C14 C15 C16 -2.6(4)
C13 C14 C15 C16 172.1(3)
C14 C15 C16 C17 0.5(4)
C15 C16 C17 C18 1.1(4)
C16 C17 C18 N4 -0.8(4)
C16 C17 C18 C19 178.7(2)
N4 C18 C19 N5 -26.5(3)
C17 C18 C19 N5 154.0(3)
N5 C20 C21 C22 175.6(2)
C25 C20 C21 C22 -59.0(3)
C20 C21 C22 C23 57.1(3)
C21 C22 C23 C24 -55.6(3)
C22 C23 C24 C25 55.5(3)
N5 C20 C25 N6 -55.4(3)
C21 C20 C25 N6 -180.0(2)
N5 C20 C25 C24 -178.7(2)
C21 C20 C25 C24 56.7(3)
C23 C24 C25 N6 -174.3(2)
C23 C24 C25 C20 -54.9(3)
N1 C1 C26 N6 -34.1(3)
C2 C1 C26 N6 150.4(3)
C2 C1 N1 C5 2.7(4)
C26 C1 N1 C5 -172.7(2)
C2 C1 N1 Yb1 -166.7(2)
C26 C1 N1 Yb1 17.9(3)
C4 C5 N1 C1 -1.7(4)
C6 C5 N1 C1 179.3(2)
C4 C5 N1 Yb1 167.7(2)
C6 C5 N1 Yb1 -11.2(3)
O1W Yb1 N1 C1 104.5(2)
O2W Yb1 N1 C1 165.08(18)
N4 Yb1 N1 C1 -47.2(2)
N6 Yb1 N1 C1 0.36(18)
N5 Yb1 N1 C1 46.0(2)
N3 Yb1 N1 C1 -92.3(2)
N2 Yb1 N1 C1 -164.7(2)
O1W Yb1 N1 C5 -64.9(2)
O2W Yb1 N1 C5 -4.3(3)
N4 Yb1 N1 C5 143.50(19)
N6 Yb1 N1 C5 -169.0(2)
N5 Yb1 N1 C5 -123.3(2)
N3 Yb1 N1 C5 98.4(2)
N2 Yb1 N1 C5 25.92(19)
C5 C6 N2 C7 -82.9(3)
C5 C6 N2 Yb1 43.4(3)
C8 C7 N2 C6 -82.8(3)
C12 C7 N2 C6 152.2(2)
C8 C7 N2 Yb1 152.89(18)
C12 C7 N2 Yb1 27.9(2)
O1W Yb1 N2 C6 40.43(17)
O2W Yb1 N2 C6 123.86(18)
N1 Yb1 N2 C6 -35.51(17)
N4 Yb1 N2 C6 -167.38(16)
N6 Yb1 N2 C6 -54.9(2)
N5 Yb1 N2 C6 86.8(2)
N3 Yb1 N2 C6 -123.72(19)
O1W Yb1 N2 C7 165.64(17)
O2W Yb1 N2 C7 -110.93(17)
N1 Yb1 N2 C7 89.69(17)
N4 Yb1 N2 C7 -42.17(19)
N6 Yb1 N2 C7 70.35(19)
N5 Yb1 N2 C7 -147.97(17)
N3 Yb1 N2 C7 1.49(16)
C14 C13 N3 C12 -96.8(3)
C14 C13 N3 Yb1 30.0(3)
C7 C12 N3 C13 -174.0(2)
C11 C12 N3 C13 -52.6(3)
C7 C12 N3 Yb1 56.7(2)
C11 C12 N3 Yb1 178.14(18)
O1W Yb1 N3 C13 165.24(18)
O2W Yb1 N3 C13 -92.74(19)
N1 Yb1 N3 C13 130.68(19)
N4 Yb1 N3 C13 -18.06(17)
N6 Yb1 N3 C13 61.57(19)
N5 Yb1 N3 C13 -1.2(2)
N2 Yb1 N3 C13 -161.1(2)
O1W Yb1 N3 C12 -64.8(3)
O2W Yb1 N3 C12 37.19(18)
N1 Yb1 N3 C12 -99.39(17)
N4 Yb1 N3 C12 111.87(19)
N6 Yb1 N3 C12 -168.50(17)
N5 Yb1 N3 C12 128.75(16)
N2 Yb1 N3 C12 -31.13(16)
C15 C14 N4 C18 3.0(4)
C13 C14 N4 C18 -171.9(3)
C15 C14 N4 Yb1 -174.1(2)
C13 C14 N4 Yb1 11.0(3)
C17 C18 N4 C14 -1.3(4)
C19 C18 N4 C14 179.2(2)
C17 C18 N4 Yb1 175.8(2)
C19 C18 N4 Yb1 -3.7(3)
O1W Yb1 N4 C14 -178.67(19)
O2W Yb1 N4 C14 113.9(2)
N1 Yb1 N4 C14 -44.6(3)
N6 Yb1 N4 C14 -89.1(2)
N5 Yb1 N4 C14 -162.9(2)
N3 Yb1 N4 C14 3.9(2)
N2 Yb1 N4 C14 48.0(2)
O1W Yb1 N4 C18 4.3(3)
O2W Yb1 N4 C18 -63.1(2)
N1 Yb1 N4 C18 138.3(2)
N6 Yb1 N4 C18 93.9(2)
N5 Yb1 N4 C18 20.1(2)
N3 Yb1 N4 C18 -173.2(2)
N2 Yb1 N4 C18 -129.0(2)
C18 C19 N5 C20 -83.3(3)
C18 C19 N5 Yb1 43.1(2)
C21 C20 N5 C19 -85.3(3)
C25 C20 N5 C19 149.6(2)
C21 C20 N5 Yb1 148.95(18)
C25 C20 N5 Yb1 23.9(3)
O1W Yb1 N5 C19 136.94(18)
O2W Yb1 N5 C19 52.38(16)
N1 Yb1 N5 C19 -164.61(15)
N4 Yb1 N5 C19 -32.71(16)
N6 Yb1 N5 C19 -119.72(18)
N3 Yb1 N5 C19 -49.9(2)
N2 Yb1 N5 C19 88.7(2)
O1W Yb1 N5 C20 -98.00(19)
O2W Yb1 N5 C20 177.4(2)
N1 Yb1 N5 C20 -39.6(2)
N4 Yb1 N5 C20 92.35(19)
N6 Yb1 N5 C20 5.35(17)
N3 Yb1 N5 C20 75.2(2)
N2 Yb1 N5 C20 -146.27(18)
C1 C26 N6 C25 -89.4(3)
C1 C26 N6 Yb1 33.5(3)
C20 C25 N6 C26 -175.9(2)
C24 C25 N6 C26 -55.4(3)
C20 C25 N6 Yb1 58.0(2)
C24 C25 N6 Yb1 178.55(18)
O1W Yb1 N6 C26 -89.27(17)
O2W Yb1 N6 C26 -176.86(17)
N1 Yb1 N6 C26 -18.37(16)
N4 Yb1 N6 C26 130.83(18)
N5 Yb1 N6 C26 -160.73(18)
N3 Yb1 N6 C26 62.01(17)
N2 Yb1 N6 C26 0.6(2)
O1W Yb1 N6 C25 37.81(17)
O2W Yb1 N6 C25 -49.8(2)
N1 Yb1 N6 C25 108.71(17)
N4 Yb1 N6 C25 -102.08(17)
N5 Yb1 N6 C25 -33.65(16)
N3 Yb1 N6 C25 -170.91(16)
N2 Yb1 N6 C25 127.67(16)
C2 C4 C15 C17 87.24(13)
C7 C12 C20 C25 -58.8(2)
